data_1572851
loop_
_publ_author_name
'Balayan, Kajal'
'Sharma, Himanshu'
'Vanka, Kumar'
'Gonnade, Rajesh G.'
'Sen, Sakya S.'

_publ_section_title
;
 Uncovering diverse reactivity of NHCs with diazoalkane: C-H activation,
 C[double bond, length as m-dash]C bond formation, and access to
 N-heterocyclic methylenehydrazine.
;
_journal_issue 44
_journal_name_full 'Chemical science'
_journal_page_first 18387
_journal_page_last 18394
_journal_paper_doi 10.1039/d4sc05740f
_journal_volume 15
_journal_year 2024
_chemical_formula_moiety 'C33 H46 N4 O2, C7 H8'
_chemical_formula_sum 'C40 H54 N4 O2'
_chemical_formula_weight 622.87
_space_group_crystal_system monoclinic
_space_group_IT_number 14
_space_group_name_Hall '-P 2ybc'
_space_group_name_H-M_alt 'P 1 21/c 1'
_atom_sites_solution_hydrogens geom
_audit_creation_method SHELXL-2018/3
_audit_update_record
;
2024-04-10 deposited with the CCDC.	2024-10-07 downloaded from the CCDC.
;
_cell_angle_alpha 90
_cell_angle_beta 107.659(2)
_cell_angle_gamma 90
_cell_formula_units_Z 4
_cell_length_a 12.6958(10)
_cell_length_b 17.2563(11)
_cell_length_c 18.3270(13)
_cell_measurement_reflns_used 9989
_cell_measurement_temperature 100(2)
_cell_measurement_theta_max 24.53
_cell_measurement_theta_min 2.33
_cell_volume 3825.9(5)
_computing_cell_refinement 'SAINT (Bruker, 2016)'
_computing_data_collection 'APEX3 (Bruker, 2016)'
_computing_data_reduction 'SAINT (Bruker, 2016)'
_computing_molecular_graphics 'Bruker SHELXTL, Mercury 2020.20'
_computing_publication_material 'Bruker SHELXTL'
_computing_structure_refinement 'SHELXL-2018/3 (Sheldrick, 2018)'
_computing_structure_solution 'SHELXT 2018/2 (Sheldrick, 2018)'
_diffrn_ambient_temperature 100(2)
_diffrn_detector 'Photon II CPAD Area Detector'
_diffrn_detector_area_resol_mean 7.39
_diffrn_measured_fraction_theta_full 0.999
_diffrn_measured_fraction_theta_max 0.998
_diffrn_measurement_device '\k-geometry diffractometer'
_diffrn_measurement_device_type 'Bruker D8 VENTURE Kappa Duo PHOTON II CPAD'
_diffrn_measurement_method '\f and \w scans'
_diffrn_radiation_monochromator 'multilayer mirrors'
_diffrn_radiation_type MoK\a
_diffrn_radiation_wavelength 0.71073
_diffrn_reflns_av_R_equivalents 0.1131
_diffrn_reflns_av_unetI/netI 0.0613
_diffrn_reflns_Laue_measured_fraction_full 0.999
_diffrn_reflns_Laue_measured_fraction_max 0.998
_diffrn_reflns_limit_h_max 16
_diffrn_reflns_limit_h_min -16
_diffrn_reflns_limit_k_max 22
_diffrn_reflns_limit_k_min -23
_diffrn_reflns_limit_l_max 24
_diffrn_reflns_limit_l_min -24
_diffrn_reflns_number 95864
_diffrn_reflns_point_group_measured_fraction_full 0.999
_diffrn_reflns_point_group_measured_fraction_max 0.998
_diffrn_reflns_theta_full 25.242
_diffrn_reflns_theta_max 28.338
_diffrn_reflns_theta_min 2.097
_diffrn_source 'micro-focus sealed tube'
_diffrn_source_type 'Incoatech I\mS HB'
_exptl_absorpt_coefficient_mu 0.067
_exptl_absorpt_correction_T_max 0.1525
_exptl_absorpt_correction_T_min 0.1206
_exptl_absorpt_correction_type multi-scan
_exptl_absorpt_process_details
;
 SADABS 2016/2: Krause, L., Herbst-Irmer, R., Sheldrick G.M. & Stalke D.,
 J. Appl. Cryst. 48 (2015) 3-10
;
_exptl_crystal_colour yellow
_exptl_crystal_density_diffrn 1.081
_exptl_crystal_description block
_exptl_crystal_F_000 1352
_exptl_crystal_size_max 0.250
_exptl_crystal_size_mid 0.220
_exptl_crystal_size_min 0.160
_refine_diff_density_max 0.214
_refine_diff_density_min -0.262
_refine_diff_density_rms 0.038
_refine_ls_extinction_method none
_refine_ls_goodness_of_fit_ref 1.038
_refine_ls_hydrogen_treatment constr
_refine_ls_matrix_type full
_refine_ls_number_parameters 577
_refine_ls_number_reflns 9522
_refine_ls_number_restraints 180
_refine_ls_restrained_S_all 1.050
_refine_ls_R_factor_all 0.1226
_refine_ls_R_factor_gt 0.0705
_refine_ls_shift/su_max 0.000
_refine_ls_shift/su_mean 0.000
_refine_ls_structure_factor_coef Fsqd
_refine_ls_weighting_details 'w=1/[\s^2^(Fo^2^)+(0.0407P)^2^+2.1963P] where P=(Fo^2^+2Fc^2^)/3'
_refine_ls_weighting_scheme calc
_refine_ls_wR_factor_gt 0.1334
_refine_ls_wR_factor_ref 0.1556
_reflns_Friedel_coverage 0.000
_reflns_number_gt 5987
_reflns_number_total 9522
_reflns_threshold_expression 'I > 2\s(I)'
_cod_data_source_file d4sc05740f2.cif
_cod_data_source_block mo_KB_5Idipp_ester_0m_a
_cod_depositor_comments 'Adding full bibliography for 1572840--1572853.cif.'
_cod_original_sg_symbol_H-M 'P 21/c'
_cod_database_code 1572851
_shelx_shelxl_version_number 2018/3
_shelx_space_group_comment
;
The symmetry employed for this shelxl refinement is uniquely defined
by the following loop, which should always be used as a source of
symmetry information in preference to the above space-group names.
They are only intended as comments.
;
_shelx_estimated_absorpt_t_min 0.984
_shelx_estimated_absorpt_t_max 0.989

loop_
_space_group_symop_operation_xyz
'x, y, z'
'-x, y+1/2, -z+1/2'
'-x, -y, -z'
'x, -y-1/2, z-1/2'

loop_
_atom_site_label
_atom_site_type_symbol
_atom_site_fract_x
_atom_site_fract_y
_atom_site_fract_z
_atom_site_U_iso_or_equiv
_atom_site_adp_type
_atom_site_occupancy
_atom_site_site_symmetry_order
_atom_site_calc_flag
_atom_site_refinement_flags_posn
_atom_site_refinement_flags_adp
_atom_site_refinement_flags_occupancy
_atom_site_disorder_assembly
_atom_site_disorder_group
O1 O 0.73364(11) 0.04489(8) 0.20028(9) 0.0399(4) Uani 1 1 d . . . . .
O2 O 0.81874(11) 0.12778(8) 0.29521(9) 0.0406(4) Uani 1 1 d . . . . .
N1 N 0.44372(12) 0.36384(9) 0.25883(9) 0.0268(4) Uani 1 1 d . . . . .
N2 N 0.61941(12) 0.36197(9) 0.32224(9) 0.0265(4) Uani 1 1 d . . . . .
N3 N 0.53478(12) 0.25331(9) 0.23532(9) 0.0284(4) Uani 1 1 d . . . . .
N4 N 0.63472(12) 0.21665(9) 0.25707(9) 0.0281(4) Uani 1 1 d . . . . .
C1 C 0.53796(14) 0.32069(10) 0.27087(10) 0.0252(4) Uani 1 1 d . . . . .
C2 C 0.46634(15) 0.43085(11) 0.30340(10) 0.0278(4) Uani 1 1 d . . . . .
H2 H 0.414760 0.469939 0.305717 0.033 Uiso 1 1 calc R U . . .
C3 C 0.57391(15) 0.42987(11) 0.34223(11) 0.0281(4) Uani 1 1 d . . . . .
H3 H 0.612768 0.468325 0.377189 0.034 Uiso 1 1 calc R U . . .
C4 C 0.7359(2) 0.3530(3) 0.3475(3) 0.0268(14) Uani 0.5 1 d G U P A 1
C5 C 0.7993(3) 0.3700(3) 0.2996(2) 0.0243(11) Uani 0.5 1 d DG U P A 1
C6 C 0.9140(3) 0.3685(3) 0.3281(2) 0.0382(14) Uani 0.5 1 d G U P A 1
H6 H 0.957269 0.380104 0.295326 0.046 Uiso 0.5 1 calc R U P A 1
C7 C 0.9653(2) 0.3502(2) 0.4045(2) 0.0404(13) Uani 0.5 1 d G U P A 1
H7 H 1.043704 0.349172 0.423937 0.048 Uiso 0.5 1 calc R U P A 1
C8 C 0.9020(4) 0.3332(2) 0.45240(19) 0.0414(13) Uani 0.5 1 d G U P A 1
H8 H 0.937066 0.320667 0.504614 0.050 Uiso 0.5 1 calc R U P A 1
C9 C 0.7873(3) 0.3347(3) 0.4239(3) 0.0420(16) Uani 0.5 1 d DG U P A 1
C10 C 0.7180(5) 0.3107(4) 0.4747(4) 0.0491(16) Uani 0.5 1 d D U P A 1
H10 H 0.652412 0.346010 0.461237 0.059 Uiso 0.5 1 calc R U P A 1
C11 C 0.6717(8) 0.2283(5) 0.4567(5) 0.067(2) Uani 0.5 1 d D U P A 1
H11A H 0.630468 0.224427 0.402156 0.100 Uiso 0.5 1 calc R U P A 1
H11B H 0.622207 0.216835 0.487277 0.100 Uiso 0.5 1 calc R U P A 1
H11C H 0.732774 0.191007 0.469199 0.100 Uiso 0.5 1 calc R U P A 1
C12 C 0.7735(6) 0.3203(4) 0.5615(4) 0.0651(19) Uani 0.5 1 d D U P A 1
H12A H 0.839886 0.287914 0.577718 0.098 Uiso 0.5 1 calc R U P A 1
H12B H 0.721802 0.304472 0.589046 0.098 Uiso 0.5 1 calc R U P A 1
H12C H 0.794003 0.374740 0.572978 0.098 Uiso 0.5 1 calc R U P A 1
C13 C 0.7431(6) 0.3927(5) 0.2158(4) 0.0331(16) Uani 0.5 1 d D U P A 1
H13 H 0.676364 0.359556 0.193849 0.040 Uiso 0.5 1 calc R U P A 1
C14 C 0.7103(8) 0.4782(5) 0.2059(6) 0.051(2) Uani 0.5 1 d D U P A 1
H14A H 0.668461 0.488133 0.152226 0.077 Uiso 0.5 1 calc R U P A 1
H14B H 0.776947 0.510443 0.220362 0.077 Uiso 0.5 1 calc R U P A 1
H14C H 0.664297 0.490867 0.238591 0.077 Uiso 0.5 1 calc R U P A 1
C15 C 0.8484(7) 0.3584(7) 0.1893(5) 0.060(2) Uani 0.5 1 d D U P A 1
H15A H 0.862886 0.304521 0.206372 0.091 Uiso 0.5 1 calc R U P A 1
H15B H 0.914406 0.389790 0.212466 0.091 Uiso 0.5 1 calc R U P A 1
H15C H 0.829982 0.360588 0.133379 0.091 Uiso 0.5 1 calc R U P A 1
C4' C 0.7339(3) 0.3397(4) 0.3570(3) 0.0283(15) Uani 0.5 1 d G U P A 2
C5' C 0.8108(4) 0.3604(4) 0.3203(2) 0.0391(15) Uani 0.5 1 d DG U P A 2
C6' C 0.9232(3) 0.3542(3) 0.3585(2) 0.0335(12) Uani 0.5 1 d G U P A 2
H6' H 0.975723 0.368347 0.333422 0.040 Uiso 0.5 1 calc R U P A 2
C7' C 0.9587(2) 0.3271(2) 0.4335(2) 0.0374(13) Uani 0.5 1 d G U P A 2
H7' H 1.035499 0.322847 0.459605 0.045 Uiso 0.5 1 calc R U P A 2
C8' C 0.8818(3) 0.3064(2) 0.47018(18) 0.0378(13) Uani 0.5 1 d G U P A 2
H8' H 0.906077 0.287913 0.521412 0.045 Uiso 0.5 1 calc R U P A 2
C9' C 0.7694(3) 0.3127(3) 0.4319(2) 0.0237(10) Uani 0.5 1 d DG U P A 2
C10' C 0.6848(5) 0.2823(4) 0.4691(3) 0.0351(13) Uani 0.5 1 d D U P A 2
H10' H 0.609868 0.301997 0.439810 0.042 Uiso 0.5 1 calc R U P A 2
C11' C 0.6861(9) 0.1929(4) 0.4623(6) 0.069(2) Uani 0.5 1 d D U P A 2
H11D H 0.670640 0.178301 0.408420 0.103 Uiso 0.5 1 calc R U P A 2
H11E H 0.629479 0.170700 0.482448 0.103 Uiso 0.5 1 calc R U P A 2
H11F H 0.758930 0.173161 0.491820 0.103 Uiso 0.5 1 calc R U P A 2
C12' C 0.7096(6) 0.3044(4) 0.5529(3) 0.0513(16) Uani 0.5 1 d D U P A 2
H12D H 0.712522 0.360993 0.557820 0.077 Uiso 0.5 1 calc R U P A 2
H12E H 0.780905 0.282358 0.582456 0.077 Uiso 0.5 1 calc R U P A 2
H12F H 0.651271 0.284188 0.572523 0.077 Uiso 0.5 1 calc R U P A 2
C13' C 0.7721(6) 0.3823(5) 0.2359(4) 0.0380(18) Uani 0.5 1 d D U P A 2
H13' H 0.695715 0.360235 0.218412 0.046 Uiso 0.5 1 calc R U P A 2
C14' C 0.7501(8) 0.4703(6) 0.2256(6) 0.061(3) Uani 0.5 1 d D U P A 2
H14D H 0.725837 0.482996 0.170889 0.091 Uiso 0.5 1 calc R U P A 2
H14E H 0.818175 0.498760 0.251035 0.091 Uiso 0.5 1 calc R U P A 2
H14F H 0.692377 0.485036 0.248318 0.091 Uiso 0.5 1 calc R U P A 2
C15' C 0.8113(8) 0.3725(7) 0.1632(5) 0.069(3) Uani 0.5 1 d D U P A 2
H15D H 0.837607 0.319336 0.161200 0.104 Uiso 0.5 1 calc R U P A 2
H15E H 0.871531 0.408934 0.165810 0.104 Uiso 0.5 1 calc R U P A 2
H15F H 0.749419 0.382933 0.117164 0.104 Uiso 0.5 1 calc R U P A 2
C16 C 0.33929(15) 0.34447(11) 0.20445(11) 0.0296(5) Uani 1 1 d . . . . .
C17 C 0.31762(19) 0.37047(12) 0.12926(12) 0.0416(5) Uani 1 1 d . . . . .
C18 C 0.2154(2) 0.35146(15) 0.07846(14) 0.0582(7) Uani 1 1 d . . . . .
H18 H 0.198192 0.367542 0.026589 0.070 Uiso 1 1 calc R U . . .
C19 C 0.1385(2) 0.31012(14) 0.10111(16) 0.0601(8) Uani 1 1 d . . . . .
H19 H 0.068881 0.298448 0.065194 0.072 Uiso 1 1 calc R U . . .
C20 C 0.16194(18) 0.28559(13) 0.17544(15) 0.0482(6) Uani 1 1 d . . . . .
H20 H 0.107942 0.256995 0.190389 0.058 Uiso 1 1 calc R U . . .
C21 C 0.26359(15) 0.30172(11) 0.22974(12) 0.0331(5) Uani 1 1 d . . . . .
C22 C 0.29100(18) 0.27195(13) 0.31092(13) 0.0411(6) Uani 1 1 d . . . . .
H22 H 0.361708 0.296925 0.341450 0.049 Uiso 1 1 calc R U . . .
C23 C 0.3103(2) 0.18401(15) 0.31261(15) 0.0598(7) Uani 1 1 d . . . . .
H23A H 0.332193 0.165737 0.365733 0.090 Uiso 1 1 calc R U . . .
H23B H 0.369013 0.172239 0.289824 0.090 Uiso 1 1 calc R U . . .
H23C H 0.241952 0.157931 0.283345 0.090 Uiso 1 1 calc R U . . .
C24 C 0.2028(2) 0.29284(18) 0.34831(18) 0.0693(9) Uani 1 1 d . . . . .
H24A H 0.226692 0.275821 0.401845 0.104 Uiso 1 1 calc R U . . .
H24B H 0.133278 0.267058 0.320939 0.104 Uiso 1 1 calc R U . . .
H24C H 0.191733 0.349100 0.346211 0.104 Uiso 1 1 calc R U . . .
C25 C 0.4019(2) 0.41708(15) 0.10389(14) 0.0543(7) Uani 1 1 d . . . . .
H25 H 0.461832 0.417754 0.154074 0.065 Uiso 1 1 calc R U . B 1
C26 C 0.3789(7) 0.5004(4) 0.0981(4) 0.076(2) Uani 0.55 1 d . U P C 1
H26A H 0.435672 0.527022 0.081363 0.113 Uiso 0.55 1 calc R U P C 1
H26B H 0.379350 0.520334 0.148288 0.113 Uiso 0.55 1 calc R U P C 1
H26C H 0.306174 0.509486 0.060886 0.113 Uiso 0.55 1 calc R U P C 1
C27 C 0.4608(6) 0.3692(4) 0.0602(3) 0.0698(17) Uani 0.55 1 d . U P C 1
H27A H 0.407196 0.349268 0.013520 0.105 Uiso 0.55 1 calc R U P C 1
H27B H 0.498081 0.325702 0.092062 0.105 Uiso 0.55 1 calc R U P C 1
H27C H 0.515605 0.401298 0.046504 0.105 Uiso 0.55 1 calc R U P C 1
C26' C 0.3448(9) 0.4902(6) 0.0571(5) 0.088(3) Uani 0.45 1 d . U P C 2
H26D H 0.401202 0.523971 0.047476 0.132 Uiso 0.45 1 calc R U P C 2
H26E H 0.304498 0.518665 0.086528 0.132 Uiso 0.45 1 calc R U P C 2
H26F H 0.293037 0.473557 0.008200 0.132 Uiso 0.45 1 calc R U P C 2
C27' C 0.4063(8) 0.3885(5) 0.0239(5) 0.081(2) Uani 0.45 1 d . U P C 2
H27D H 0.337848 0.403182 -0.015477 0.121 Uiso 0.45 1 calc R U P C 2
H27E H 0.414384 0.332002 0.024706 0.121 Uiso 0.45 1 calc R U P C 2
H27F H 0.469477 0.412411 0.012404 0.121 Uiso 0.45 1 calc R U P C 2
C28 C 0.63345(15) 0.15020(11) 0.22479(11) 0.0291(4) Uani 1 1 d . . . . .
H28 H 0.565724 0.131626 0.190993 0.035 Uiso 1 1 calc R U . . .
C29 C 0.73254(16) 0.10241(11) 0.23832(11) 0.0300(5) Uani 1 1 d . . . . .
C30 C 0.92599(17) 0.08797(13) 0.31311(15) 0.0469(6) Uani 1 1 d . . . . .
C31 C 0.9701(2) 0.0933(2) 0.24582(18) 0.0758(9) Uani 1 1 d . . . . .
H31A H 1.046263 0.074039 0.260657 0.114 Uiso 1 1 calc R U . . .
H31B H 0.968637 0.147434 0.229393 0.114 Uiso 1 1 calc R U . . .
H31C H 0.924058 0.061888 0.203561 0.114 Uiso 1 1 calc R U . . .
C32 C 0.9961(2) 0.13410(17) 0.38047(18) 0.0748(9) Uani 1 1 d . . . . .
H32A H 1.072439 0.115152 0.394849 0.112 Uiso 1 1 calc R U . . .
H32B H 0.966898 0.128106 0.423882 0.112 Uiso 1 1 calc R U . . .
H32C H 0.994488 0.188968 0.366361 0.112 Uiso 1 1 calc R U . . .
C33 C 0.9147(2) 0.00496(16) 0.3376(2) 0.0722(9) Uani 1 1 d . . . . .
H33A H 0.988328 -0.017760 0.359393 0.108 Uiso 1 1 calc R U . . .
H33B H 0.872919 -0.025424 0.293077 0.108 Uiso 1 1 calc R U . . .
H33C H 0.875583 0.004594 0.376238 0.108 Uiso 1 1 calc R U . . .
C34 C 0.6901(2) 0.62602(18) 0.41367(16) 0.0333(19) Uani 0.55 1 d G . P D 1
H34 H 0.651152 0.666377 0.381355 0.040 Uiso 0.55 1 calc R U P D 1
C35 C 0.7845(2) 0.59458(19) 0.40199(15) 0.0353(10) Uani 0.55 1 d G . P D 1
H35 H 0.810059 0.613451 0.361682 0.042 Uiso 0.55 1 calc R U P D 1
C36 C 0.8415(2) 0.53554(16) 0.44927(17) 0.0411(10) Uani 0.55 1 d G . P D 1
H36 H 0.905979 0.514052 0.441283 0.049 Uiso 0.55 1 calc R U P D 1
C37 C 0.8041(3) 0.50793(17) 0.50824(19) 0.0484(15) Uani 0.55 1 d G . P D 1
H37 H 0.842993 0.467578 0.540558 0.058 Uiso 0.55 1 calc R U P D 1
C38 C 0.7097(3) 0.53937(19) 0.51993(17) 0.0461(18) Uani 0.55 1 d G . P D 1
H38 H 0.684086 0.520503 0.560232 0.055 Uiso 0.55 1 calc R U P D 1
C39 C 0.6527(2) 0.59842(17) 0.47264(16) 0.0333(9) Uani 0.55 1 d G . P D 1
C40 C 0.5491(4) 0.6312(3) 0.4845(3) 0.0554(12) Uani 0.55 1 d . . P D 1
H40A H 0.537375 0.684073 0.464236 0.083 Uiso 0.55 1 calc R U P D 1
H40B H 0.556764 0.631895 0.539356 0.083 Uiso 0.55 1 calc R U P D 1
H40C H 0.485735 0.598814 0.457673 0.083 Uiso 0.55 1 calc R U P D 1
C34' C 0.7807(3) 0.5365(2) 0.5000(3) 0.0427(16) Uani 0.45 1 d G . P E 2
H34' H 0.838816 0.499966 0.517888 0.051 Uiso 0.45 1 calc R U P E 2
C35' C 0.6973(4) 0.5410(3) 0.5345(3) 0.054(2) Uani 0.45 1 d G . P E 2
H35' H 0.698436 0.507605 0.575931 0.065 Uiso 0.45 1 calc R U P E 2
C36' C 0.6122(3) 0.5945(3) 0.5084(2) 0.0515(14) Uani 0.45 1 d G . P E 2
H36' H 0.555243 0.597565 0.531942 0.062 Uiso 0.45 1 calc R U P E 2
C37' C 0.6106(3) 0.6434(2) 0.4478(2) 0.0495(13) Uani 0.45 1 d G . P E 2
H37' H 0.552430 0.679887 0.429908 0.059 Uiso 0.45 1 calc R U P E 2
C38' C 0.6940(3) 0.6388(2) 0.4133(2) 0.037(2) Uani 0.45 1 d G . P E 2
H38' H 0.692809 0.672250 0.371864 0.044 Uiso 0.45 1 calc R U P E 2
C39' C 0.7790(3) 0.5854(2) 0.4394(2) 0.0393(13) Uani 0.45 1 d G . P E 2
C40' C 0.8672(5) 0.5762(3) 0.4015(3) 0.0554(14) Uani 0.45 1 d . . P E 2
H40D H 0.883957 0.521007 0.398723 0.083 Uiso 0.45 1 calc R U P E 2
H40E H 0.933999 0.603580 0.431350 0.083 Uiso 0.45 1 calc R U P E 2
H40F H 0.841495 0.597836 0.349724 0.083 Uiso 0.45 1 calc R U P E 2

loop_
_atom_site_aniso_label
_atom_site_aniso_U_11
_atom_site_aniso_U_22
_atom_site_aniso_U_33
_atom_site_aniso_U_23
_atom_site_aniso_U_13
_atom_site_aniso_U_12
O1 0.0320(8) 0.0333(8) 0.0570(10) -0.0135(7) 0.0175(7) -0.0020(6)
O2 0.0238(7) 0.0361(8) 0.0558(10) -0.0111(7) 0.0030(7) 0.0042(6)
N1 0.0205(8) 0.0254(8) 0.0325(8) -0.0045(7) 0.0051(7) -0.0016(6)
N2 0.0204(8) 0.0296(8) 0.0294(8) -0.0039(7) 0.0073(7) -0.0006(6)
N3 0.0205(8) 0.0279(8) 0.0355(9) -0.0054(7) 0.0065(7) -0.0006(6)
N4 0.0217(8) 0.0306(9) 0.0328(9) -0.0016(7) 0.0092(7) -0.0014(7)
C1 0.0202(9) 0.0278(9) 0.0280(9) -0.0010(8) 0.0079(7) -0.0025(7)
C2 0.0273(10) 0.0242(9) 0.0310(10) -0.0035(8) 0.0073(8) -0.0005(8)
C3 0.0262(10) 0.0276(10) 0.0292(10) -0.0063(8) 0.0062(8) -0.0020(8)
C4 0.018(3) 0.025(2) 0.038(3) -0.013(2) 0.009(2) -0.0063(18)
C5 0.017(2) 0.029(2) 0.030(2) -0.0181(19) 0.0116(17) -0.0082(17)
C6 0.034(3) 0.039(3) 0.045(3) -0.019(2) 0.016(2) -0.013(2)
C7 0.031(2) 0.041(3) 0.046(3) -0.011(2) 0.006(2) 0.006(2)
C8 0.037(3) 0.047(3) 0.033(2) -0.011(2) 0.000(2) 0.010(2)
C9 0.043(3) 0.043(3) 0.043(3) -0.006(2) 0.019(2) 0.004(2)
C10 0.047(3) 0.055(3) 0.041(3) 0.002(3) 0.007(2) 0.012(3)
C11 0.083(4) 0.082(6) 0.044(3) 0.015(5) 0.033(3) 0.020(5)
C12 0.093(5) 0.062(4) 0.037(3) 0.004(3) 0.016(4) 0.029(4)
C13 0.040(4) 0.036(3) 0.027(3) -0.003(2) 0.017(2) -0.010(3)
C14 0.060(5) 0.038(3) 0.055(5) -0.003(3) 0.017(4) -0.008(3)
C15 0.062(5) 0.076(5) 0.052(5) -0.007(4) 0.031(4) 0.002(4)
C4' 0.025(3) 0.030(3) 0.027(2) -0.005(2) 0.003(2) 0.0043(19)
C5' 0.040(3) 0.033(3) 0.040(3) -0.003(2) 0.005(2) -0.007(2)
C6' 0.021(2) 0.036(2) 0.043(3) -0.003(2) 0.009(2) -0.0013(18)
C7' 0.024(2) 0.040(3) 0.043(3) -0.009(2) 0.002(2) 0.0027(19)
C8' 0.039(3) 0.026(2) 0.038(2) -0.0028(19) -0.004(2) 0.0072(19)
C9' 0.025(2) 0.022(2) 0.021(2) -0.0048(16) 0.0018(17) 0.0023(17)
C10' 0.042(3) 0.034(3) 0.029(2) -0.001(2) 0.010(2) -0.007(2)
C11' 0.120(6) 0.042(4) 0.054(4) -0.008(3) 0.041(4) -0.014(4)
C12' 0.078(4) 0.039(3) 0.035(3) -0.006(2) 0.014(3) 0.001(3)
C13' 0.031(3) 0.032(3) 0.052(4) -0.002(3) 0.014(3) -0.008(2)
C14' 0.083(6) 0.053(4) 0.054(5) 0.013(3) 0.032(5) 0.004(4)
C15' 0.078(6) 0.079(5) 0.066(5) -0.014(4) 0.043(4) -0.009(5)
C16 0.0233(10) 0.0257(9) 0.0348(10) -0.0077(8) 0.0012(8) 0.0004(8)
C17 0.0457(13) 0.0352(11) 0.0374(12) -0.0034(9) 0.0027(10) 0.0022(10)
C18 0.0681(18) 0.0466(15) 0.0404(13) -0.0042(11) -0.0128(13) 0.0045(13)
C19 0.0435(14) 0.0432(14) 0.0683(18) -0.0140(13) -0.0209(13) -0.0002(12)
C20 0.0279(11) 0.0369(12) 0.0720(17) -0.0134(12) 0.0037(11) -0.0051(9)
C21 0.0218(10) 0.0290(10) 0.0461(12) -0.0091(9) 0.0067(9) -0.0026(8)
C22 0.0345(12) 0.0456(13) 0.0479(13) -0.0092(10) 0.0193(10) -0.0120(10)
C23 0.082(2) 0.0513(15) 0.0534(15) 0.0086(12) 0.0321(15) 0.0047(14)
C24 0.0628(18) 0.0737(19) 0.088(2) -0.0354(16) 0.0472(16) -0.0228(15)
C25 0.0673(17) 0.0559(16) 0.0400(13) 0.0090(11) 0.0165(12) -0.0002(13)
C26 0.094(5) 0.060(3) 0.085(5) -0.001(4) 0.045(4) -0.021(3)
C27 0.084(4) 0.083(4) 0.047(3) -0.004(3) 0.028(3) 0.003(3)
C26' 0.104(6) 0.072(5) 0.085(6) 0.037(5) 0.024(5) 0.005(5)
C27' 0.101(6) 0.071(5) 0.082(5) -0.006(4) 0.047(4) 0.011(4)
C28 0.0234(10) 0.0290(10) 0.0349(10) -0.0057(8) 0.0089(8) -0.0025(8)
C29 0.0258(10) 0.0275(10) 0.0388(11) -0.0018(8) 0.0127(9) -0.0033(8)
C30 0.0227(11) 0.0424(13) 0.0702(16) -0.0059(12) 0.0059(11) 0.0070(9)
C31 0.0296(13) 0.110(3) 0.093(2) -0.0003(19) 0.0257(15) 0.0022(15)
C32 0.0356(14) 0.0704(19) 0.094(2) -0.0205(17) -0.0166(14) 0.0121(13)
C33 0.0460(16) 0.0491(16) 0.109(2) 0.0117(16) 0.0056(16) 0.0125(13)
C34 0.041(4) 0.023(2) 0.027(4) 0.003(2) -0.003(3) -0.002(2)
C35 0.038(2) 0.036(2) 0.031(2) -0.011(2) 0.009(2) -0.0061(18)
C36 0.030(2) 0.030(2) 0.053(3) -0.0105(19) -0.0039(19) -0.0017(17)
C37 0.068(3) 0.022(3) 0.035(2) 0.0034(19) -0.016(2) -0.010(2)
C38 0.076(5) 0.030(3) 0.024(2) 0.003(2) 0.003(3) -0.018(3)
C39 0.048(2) 0.033(2) 0.0203(18) -0.0078(16) 0.0127(17) -0.0071(18)
C40 0.063(3) 0.063(3) 0.046(3) -0.014(2) 0.026(3) -0.003(3)
C34' 0.059(4) 0.027(4) 0.030(3) 0.006(2) -0.004(3) -0.007(3)
C35' 0.064(6) 0.051(5) 0.041(4) -0.003(3) 0.007(4) -0.008(4)
C36' 0.055(4) 0.059(4) 0.042(3) -0.012(3) 0.016(3) -0.006(3)
C37' 0.051(3) 0.050(3) 0.043(3) -0.010(3) 0.008(3) -0.003(3)
C38' 0.046(6) 0.037(3) 0.028(5) -0.001(3) 0.013(4) -0.006(3)
C39' 0.040(3) 0.043(3) 0.032(3) -0.014(3) 0.006(3) -0.013(2)
C40' 0.063(4) 0.046(3) 0.055(3) -0.014(3) 0.014(3) -0.011(3)

loop_
_atom_type_symbol
_atom_type_description
_atom_type_scat_dispersion_real
_atom_type_scat_dispersion_imag
_atom_type_scat_source
C C 0.0033 0.0016 'International Tables Vol C Tables 4.2.6.8 and 6.1.1.4'
H H 0.0000 0.0000 'International Tables Vol C Tables 4.2.6.8 and 6.1.1.4'
N N 0.0061 0.0033 'International Tables Vol C Tables 4.2.6.8 and 6.1.1.4'
O O 0.0106 0.0060 'International Tables Vol C Tables 4.2.6.8 and 6.1.1.4'

loop_
_geom_angle_atom_site_label_1
_geom_angle_atom_site_label_2
_geom_angle_atom_site_label_3
_geom_angle
_geom_angle_site_symmetry_1
_geom_angle_site_symmetry_3
_geom_angle_publ_flag
C29 O2 C30 120.33(16) . . ?
C1 N1 C2 109.99(14) . . ?
C1 N1 C16 124.28(15) . . ?
C2 N1 C16 125.62(15) . . ?
C1 N2 C3 109.22(15) . . ?
C1 N2 C4 131.6(3) . . ?
C3 N2 C4 118.5(3) . . ?
C1 N2 C4' 127.7(3) . . ?
C3 N2 C4' 122.9(3) . . ?
C1 N3 N4 112.05(15) . . ?
C28 N4 N3 113.42(15) . . ?
N3 C1 N2 134.25(17) . . ?
N3 C1 N1 120.14(16) . . ?
N2 C1 N1 105.60(15) . . ?
C3 C2 N1 107.30(16) . . ?
C3 C2 H2 126.4 . . ?
N1 C2 H2 126.4 . . ?
C2 C3 N2 107.88(16) . . ?
C2 C3 H3 126.1 . . ?
N2 C3 H3 126.1 . . ?
C5 C4 C9 120.0 . . ?
C5 C4 N2 121.1(3) . . ?
C9 C4 N2 118.6(3) . . ?
C4 C5 C6 120.0 . . ?
C4 C5 C13 120.2(4) . . ?
C6 C5 C13 119.7(4) . . ?
C7 C6 C5 120.0 . . ?
C7 C6 H6 120.0 . . ?
C5 C6 H6 120.0 . . ?
C8 C7 C6 120.0 . . ?
C8 C7 H7 120.0 . . ?
C6 C7 H7 120.0 . . ?
C7 C8 C9 120.0 . . ?
C7 C8 H8 120.0 . . ?
C9 C8 H8 120.0 . . ?
C8 C9 C4 120.0 . . ?
C8 C9 C10 120.0(4) . . ?
C4 C9 C10 119.8(4) . . ?
C9 C10 C11 112.0(6) . . ?
C9 C10 C12 115.8(5) . . ?
C11 C10 C12 110.3(6) . . ?
C9 C10 H10 106.0 . . ?
C11 C10 H10 106.0 . . ?
C12 C10 H10 106.0 . . ?
C10 C11 H11A 109.5 . . ?
C10 C11 H11B 109.5 . . ?
H11A C11 H11B 109.5 . . ?
C10 C11 H11C 109.5 . . ?
H11A C11 H11C 109.5 . . ?
H11B C11 H11C 109.5 . . ?
C10 C12 H12A 109.5 . . ?
C10 C12 H12B 109.5 . . ?
H12A C12 H12B 109.5 . . ?
C10 C12 H12C 109.5 . . ?
H12A C12 H12C 109.5 . . ?
H12B C12 H12C 109.5 . . ?
C14 C13 C5 113.1(6) . . ?
C14 C13 C15 121.5(8) . . ?
C5 C13 C15 91.8(5) . . ?
C14 C13 H13 109.7 . . ?
C5 C13 H13 109.7 . . ?
C15 C13 H13 109.7 . . ?
C13 C14 H14A 109.5 . . ?
C13 C14 H14B 109.5 . . ?
H14A C14 H14B 109.5 . . ?
C13 C14 H14C 109.5 . . ?
H14A C14 H14C 109.5 . . ?
H14B C14 H14C 109.5 . . ?
C13 C15 H15A 109.5 . . ?
C13 C15 H15B 109.5 . . ?
H15A C15 H15B 109.5 . . ?
C13 C15 H15C 109.5 . . ?
H15A C15 H15C 109.5 . . ?
H15B C15 H15C 109.5 . . ?
C5' C4' C9' 120.0 . . ?
C5' C4' N2 118.5(3) . . ?
C9' C4' N2 120.3(3) . . ?
C6' C5' C4' 120.0 . . ?
C6' C5' C13' 119.8(4) . . ?
C4' C5' C13' 119.9(4) . . ?
C5' C6' C7' 120.0 . . ?
C5' C6' H6' 120.0 . . ?
C7' C6' H6' 120.0 . . ?
C8' C7' C6' 120.0 . . ?
C8' C7' H7' 120.0 . . ?
C6' C7' H7' 120.0 . . ?
C9' C8' C7' 120.0 . . ?
C9' C8' H8' 120.0 . . ?
C7' C8' H8' 120.0 . . ?
C8' C9' C4' 120.0 . . ?
C8' C9' C10' 120.1(3) . . ?
C4' C9' C10' 119.6(3) . . ?
C12' C10' C9' 114.0(5) . . ?
C12' C10' C11' 109.1(6) . . ?
C9' C10' C11' 106.3(6) . . ?
C12' C10' H10' 109.1 . . ?
C9' C10' H10' 109.1 . . ?
C11' C10' H10' 109.1 . . ?
C10' C11' H11D 109.5 . . ?
C10' C11' H11E 109.5 . . ?
H11D C11' H11E 109.5 . . ?
C10' C11' H11F 109.5 . . ?
H11D C11' H11F 109.5 . . ?
H11E C11' H11F 109.5 . . ?
C10' C12' H12D 109.5 . . ?
C10' C12' H12E 109.5 . . ?
H12D C12' H12E 109.5 . . ?
C10' C12' H12F 109.5 . . ?
H12D C12' H12F 109.5 . . ?
H12E C12' H12F 109.5 . . ?
C5' C13' C14' 111.0(7) . . ?
C5' C13' C15' 138.5(7) . . ?
C14' C13' C15' 95.5(7) . . ?
C5' C13' H13' 102.3 . . ?
C14' C13' H13' 102.3 . . ?
C15' C13' H13' 102.3 . . ?
C13' C14' H14D 109.5 . . ?
C13' C14' H14E 109.5 . . ?
H14D C14' H14E 109.5 . . ?
C13' C14' H14F 109.5 . . ?
H14D C14' H14F 109.5 . . ?
H14E C14' H14F 109.5 . . ?
C13' C15' H15D 109.5 . . ?
C13' C15' H15E 109.5 . . ?
H15D C15' H15E 109.5 . . ?
C13' C15' H15F 109.5 . . ?
H15D C15' H15F 109.5 . . ?
H15E C15' H15F 109.5 . . ?
C17 C16 C21 123.23(18) . . ?
C17 C16 N1 118.34(18) . . ?
C21 C16 N1 118.42(17) . . ?
C18 C17 C16 116.8(2) . . ?
C18 C17 C25 121.5(2) . . ?
C16 C17 C25 121.75(19) . . ?
C19 C18 C17 121.8(2) . . ?
C19 C18 H18 119.1 . . ?
C17 C18 H18 119.1 . . ?
C20 C19 C18 120.1(2) . . ?
C20 C19 H19 119.9 . . ?
C18 C19 H19 119.9 . . ?
C19 C20 C21 121.4(2) . . ?
C19 C20 H20 119.3 . . ?
C21 C20 H20 119.3 . . ?
C16 C21 C20 116.6(2) . . ?
C16 C21 C22 121.99(17) . . ?
C20 C21 C22 121.3(2) . . ?
C21 C22 C24 112.4(2) . . ?
C21 C22 C23 110.08(18) . . ?
C24 C22 C23 111.1(2) . . ?
C21 C22 H22 107.7 . . ?
C24 C22 H22 107.7 . . ?
C23 C22 H22 107.7 . . ?
C22 C23 H23A 109.5 . . ?
C22 C23 H23B 109.5 . . ?
H23A C23 H23B 109.5 . . ?
C22 C23 H23C 109.5 . . ?
H23A C23 H23C 109.5 . . ?
H23B C23 H23C 109.5 . . ?
C22 C24 H24A 109.5 . . ?
C22 C24 H24B 109.5 . . ?
H24A C24 H24B 109.5 . . ?
C22 C24 H24C 109.5 . . ?
H24A C24 H24C 109.5 . . ?
H24B C24 H24C 109.5 . . ?
C26 C25 C27 128.6(4) . . ?
C26 C25 C17 113.4(4) . . ?
C27 C25 C17 112.5(3) . . ?
C17 C25 C27' 110.4(4) . . ?
C17 C25 C26' 109.9(4) . . ?
C27' C25 C26' 83.3(5) . . ?
C26 C25 H25 97.7 . . ?
C27 C25 H25 97.7 . . ?
C17 C25 H25 97.7 . . ?
C25 C26 H26A 109.5 . . ?
C25 C26 H26B 109.5 . . ?
H26A C26 H26B 109.5 . . ?
C25 C26 H26C 109.5 . . ?
H26A C26 H26C 109.5 . . ?
H26B C26 H26C 109.5 . . ?
C25 C27 H27A 109.5 . . ?
C25 C27 H27B 109.5 . . ?
H27A C27 H27B 109.5 . . ?
C25 C27 H27C 109.5 . . ?
H27A C27 H27C 109.5 . . ?
H27B C27 H27C 109.5 . . ?
C25 C26' H26D 109.5 . . ?
C25 C26' H26E 109.5 . . ?
H26D C26' H26E 109.5 . . ?
C25 C26' H26F 109.5 . . ?
H26D C26' H26F 109.5 . . ?
H26E C26' H26F 109.5 . . ?
C25 C27' H27D 109.5 . . ?
C25 C27' H27E 109.5 . . ?
H27D C27' H27E 109.5 . . ?
C25 C27' H27F 109.5 . . ?
H27D C27' H27F 109.5 . . ?
H27E C27' H27F 109.5 . . ?
N4 C28 C29 122.29(17) . . ?
N4 C28 H28 118.9 . . ?
C29 C28 H28 118.9 . . ?
O1 C29 O2 124.48(18) . . ?
O1 C29 C28 121.50(18) . . ?
O2 C29 C28 114.02(16) . . ?
O2 C30 C31 109.8(2) . . ?
O2 C30 C32 102.26(18) . . ?
C31 C30 C32 111.4(2) . . ?
O2 C30 C33 110.00(19) . . ?
C31 C30 C33 113.1(2) . . ?
C32 C30 C33 109.9(2) . . ?
C30 C31 H31A 109.5 . . ?
C30 C31 H31B 109.5 . . ?
H31A C31 H31B 109.5 . . ?
C30 C31 H31C 109.5 . . ?
H31A C31 H31C 109.5 . . ?
H31B C31 H31C 109.5 . . ?
C30 C32 H32A 109.5 . . ?
C30 C32 H32B 109.5 . . ?
H32A C32 H32B 109.5 . . ?
C30 C32 H32C 109.5 . . ?
H32A C32 H32C 109.5 . . ?
H32B C32 H32C 109.5 . . ?
C30 C33 H33A 109.5 . . ?
C30 C33 H33B 109.5 . . ?
H33A C33 H33B 109.5 . . ?
C30 C33 H33C 109.5 . . ?
H33A C33 H33C 109.5 . . ?
H33B C33 H33C 109.5 . . ?
C35 C34 C39 120.0 . . ?
C35 C34 H34 120.0 . . ?
C39 C34 H34 120.0 . . ?
C36 C35 C34 120.0 . . ?
C36 C35 H35 120.0 . . ?
C34 C35 H35 120.0 . . ?
C35 C36 C37 120.0 . . ?
C35 C36 H36 120.0 . . ?
C37 C36 H36 120.0 . . ?
C38 C37 C36 120.0 . . ?
C38 C37 H37 120.0 . . ?
C36 C37 H37 120.0 . . ?
C37 C38 C39 120.0 . . ?
C37 C38 H38 120.0 . . ?
C39 C38 H38 120.0 . . ?
C38 C39 C34 120.0 . . ?
C38 C39 C40 119.8(3) . . ?
C34 C39 C40 120.2(3) . . ?
C39 C40 H40A 109.5 . . ?
C39 C40 H40B 109.5 . . ?
H40A C40 H40B 109.5 . . ?
C39 C40 H40C 109.5 . . ?
H40A C40 H40C 109.5 . . ?
H40B C40 H40C 109.5 . . ?
C35' C34' C39' 120.0 . . ?
C35' C34' H34' 120.0 . . ?
C39' C34' H34' 120.0 . . ?
C36' C35' C34' 120.0 . . ?
C36' C35' H35' 120.0 . . ?
C34' C35' H35' 120.0 . . ?
C35' C36' C37' 120.0 . . ?
C35' C36' H36' 120.0 . . ?
C37' C36' H36' 120.0 . . ?
C36' C37' C38' 120.0 . . ?
C36' C37' H37' 120.0 . . ?
C38' C37' H37' 120.0 . . ?
C39' C38' C37' 120.0 . . ?
C39' C38' H38' 120.0 . . ?
C37' C38' H38' 120.0 . . ?
C38' C39' C34' 120.0 . . ?
C38' C39' C40' 121.6(4) . . ?
C34' C39' C40' 118.3(4) . . ?
C39' C40' H40D 109.5 . . ?
C39' C40' H40E 109.5 . . ?
H40D C40' H40E 109.5 . . ?
C39' C40' H40F 109.5 . . ?
H40D C40' H40F 109.5 . . ?
H40E C40' H40F 109.5 . . ?

loop_
_geom_bond_atom_site_label_1
_geom_bond_atom_site_label_2
_geom_bond_distance
_geom_bond_site_symmetry_2
_geom_bond_publ_flag
O1 C29 1.216(2) . ?
O2 C29 1.336(2) . ?
O2 C30 1.470(2) . ?
N1 C1 1.369(2) . ?
N1 C2 1.394(2) . ?
N1 C16 1.436(2) . ?
N2 C1 1.368(2) . ?
N2 C3 1.403(2) . ?
N2 C4 1.418(3) . ?
N2 C4' 1.451(4) . ?
N3 C1 1.328(2) . ?
N3 N4 1.365(2) . ?
N4 C28 1.288(2) . ?
C2 C3 1.335(3) . ?
C2 H2 0.9500 . ?
C3 H3 0.9500 . ?
C4 C5 1.3900 . ?
C4 C9 1.3900 . ?
C5 C6 1.3900 . ?
C5 C13 1.535(7) . ?
C6 C7 1.3900 . ?
C6 H6 0.9500 . ?
C7 C8 1.3900 . ?
C7 H7 0.9500 . ?
C8 C9 1.3900 . ?
C8 H8 0.9500 . ?
C9 C10 1.520(7) . ?
C10 C11 1.536(9) . ?
C10 C12 1.540(8) . ?
C10 H10 1.0000 . ?
C11 H11A 0.9800 . ?
C11 H11B 0.9800 . ?
C11 H11C 0.9800 . ?
C12 H12A 0.9800 . ?
C12 H12B 0.9800 . ?
C12 H12C 0.9800 . ?
C13 C14 1.529(10) . ?
C13 C15 1.664(10) . ?
C13 H13 1.0000 . ?
C14 H14A 0.9800 . ?
C14 H14B 0.9800 . ?
C14 H14C 0.9800 . ?
C15 H15A 0.9800 . ?
C15 H15B 0.9800 . ?
C15 H15C 0.9800 . ?
C4' C5' 1.3900 . ?
C4' C9' 1.3900 . ?
C5' C6' 1.3900 . ?
C5' C13' 1.521(7) . ?
C6' C7' 1.3900 . ?
C6' H6' 0.9500 . ?
C7' C8' 1.3900 . ?
C7' H7' 0.9500 . ?
C8' C9' 1.3900 . ?
C8' H8' 0.9500 . ?
C9' C10' 1.528(6) . ?
C10' C12' 1.521(8) . ?
C10' C11' 1.547(7) . ?
C10' H10' 1.0000 . ?
C11' H11D 0.9800 . ?
C11' H11E 0.9800 . ?
C11' H11F 0.9800 . ?
C12' H12D 0.9800 . ?
C12' H12E 0.9800 . ?
C12' H12F 0.9800 . ?
C13' C14' 1.545(11) . ?
C13' C15' 1.566(11) . ?
C13' H13' 1.0000 . ?
C14' H14D 0.9800 . ?
C14' H14E 0.9800 . ?
C14' H14F 0.9800 . ?
C15' H15D 0.9800 . ?
C15' H15E 0.9800 . ?
C15' H15F 0.9800 . ?
C16 C17 1.395(3) . ?
C16 C21 1.397(3) . ?
C17 C18 1.388(3) . ?
C17 C25 1.520(3) . ?
C18 C19 1.371(4) . ?
C18 H18 0.9500 . ?
C19 C20 1.370(4) . ?
C19 H19 0.9500 . ?
C20 C21 1.398(3) . ?
C20 H20 0.9500 . ?
C21 C22 1.511(3) . ?
C22 C24 1.523(3) . ?
C22 C23 1.536(3) . ?
C22 H22 1.0000 . ?
C23 H23A 0.9800 . ?
C23 H23B 0.9800 . ?
C23 H23C 0.9800 . ?
C24 H24A 0.9800 . ?
C24 H24B 0.9800 . ?
C24 H24C 0.9800 . ?
C25 C26 1.464(8) . ?
C25 C27 1.498(6) . ?
C25 C27' 1.563(8) . ?
C25 C26' 1.574(9) . ?
C25 H25 1.0000 . ?
C26 H26A 0.9800 . ?
C26 H26B 0.9800 . ?
C26 H26C 0.9800 . ?
C27 H27A 0.9800 . ?
C27 H27B 0.9800 . ?
C27 H27C 0.9800 . ?
C26' H26D 0.9800 . ?
C26' H26E 0.9800 . ?
C26' H26F 0.9800 . ?
C27' H27D 0.9800 . ?
C27' H27E 0.9800 . ?
C27' H27F 0.9800 . ?
C28 C29 1.461(3) . ?
C28 H28 0.9500 . ?
C30 C31 1.504(4) . ?
C30 C32 1.511(3) . ?
C30 C33 1.521(4) . ?
C31 H31A 0.9800 . ?
C31 H31B 0.9800 . ?
C31 H31C 0.9800 . ?
C32 H32A 0.9800 . ?
C32 H32B 0.9800 . ?
C32 H32C 0.9800 . ?
C33 H33A 0.9800 . ?
C33 H33B 0.9800 . ?
C33 H33C 0.9800 . ?
C34 C35 1.3900 . ?
C34 C39 1.3900 . ?
C34 H34 0.9500 . ?
C35 C36 1.3900 . ?
C35 H35 0.9500 . ?
C36 C37 1.3900 . ?
C36 H36 0.9500 . ?
C37 C38 1.3900 . ?
C37 H37 0.9500 . ?
C38 C39 1.3900 . ?
C38 H38 0.9500 . ?
C39 C40 1.507(5) . ?
C40 H40A 0.9800 . ?
C40 H40B 0.9800 . ?
C40 H40C 0.9800 . ?
C34' C35' 1.3900 . ?
C34' C39' 1.3900 . ?
C34' H34' 0.9500 . ?
C35' C36' 1.3900 . ?
C35' H35' 0.9500 . ?
C36' C37' 1.3900 . ?
C36' H36' 0.9500 . ?
C37' C38' 1.3900 . ?
C37' H37' 0.9500 . ?
C38' C39' 1.3900 . ?
C38' H38' 0.9500 . ?
C39' C40' 1.494(7) . ?
C40' H40D 0.9800 . ?
C40' H40E 0.9800 . ?
C40' H40F 0.9800 . ?

loop_
_geom_torsion_atom_site_label_1
_geom_torsion_atom_site_label_2
_geom_torsion_atom_site_label_3
_geom_torsion_atom_site_label_4
_geom_torsion
_geom_torsion_site_symmetry_1
_geom_torsion_site_symmetry_2
_geom_torsion_site_symmetry_3
_geom_torsion_site_symmetry_4
_geom_torsion_publ_flag
C1 N3 N4 C28 178.48(16) . . . . ?
N4 N3 C1 N2 2.3(3) . . . . ?
N4 N3 C1 N1 -176.90(16) . . . . ?
C3 N2 C1 N3 -178.4(2) . . . . ?
C4 N2 C1 N3 11.6(4) . . . . ?
C4' N2 C1 N3 -2.8(4) . . . . ?
C3 N2 C1 N1 0.86(19) . . . . ?
C4 N2 C1 N1 -169.1(3) . . . . ?
C4' N2 C1 N1 176.5(3) . . . . ?
C2 N1 C1 N3 178.49(16) . . . . ?
C16 N1 C1 N3 -5.1(3) . . . . ?
C2 N1 C1 N2 -0.9(2) . . . . ?
C16 N1 C1 N2 175.44(16) . . . . ?
C1 N1 C2 C3 0.7(2) . . . . ?
C16 N1 C2 C3 -175.66(17) . . . . ?
N1 C2 C3 N2 -0.1(2) . . . . ?
C1 N2 C3 C2 -0.5(2) . . . . ?
C4 N2 C3 C2 171.0(3) . . . . ?
C4' N2 C3 C2 -176.4(3) . . . . ?
C1 N2 C4 C5 71.1(4) . . . . ?
C3 N2 C4 C5 -98.1(3) . . . . ?
C1 N2 C4 C9 -115.5(3) . . . . ?
C3 N2 C4 C9 75.3(4) . . . . ?
C9 C4 C5 C6 0.0 . . . . ?
N2 C4 C5 C6 173.3(5) . . . . ?
C9 C4 C5 C13 -178.2(6) . . . . ?
N2 C4 C5 C13 -4.9(5) . . . . ?
C4 C5 C6 C7 0.0 . . . . ?
C13 C5 C6 C7 178.2(6) . . . . ?
C5 C6 C7 C8 0.0 . . . . ?
C6 C7 C8 C9 0.0 . . . . ?
C7 C8 C9 C4 0.0 . . . . ?
C7 C8 C9 C10 175.7(5) . . . . ?
C5 C4 C9 C8 0.0 . . . . ?
N2 C4 C9 C8 -173.5(5) . . . . ?
C5 C4 C9 C10 -175.7(5) . . . . ?
N2 C4 C9 C10 10.8(5) . . . . ?
C8 C9 C10 C11 -101.9(6) . . . . ?
C4 C9 C10 C11 73.8(6) . . . . ?
C8 C9 C10 C12 25.8(7) . . . . ?
C4 C9 C10 C12 -158.5(4) . . . . ?
C4 C5 C13 C14 82.1(7) . . . . ?
C6 C5 C13 C14 -96.0(7) . . . . ?
C4 C5 C13 C15 -152.3(5) . . . . ?
C6 C5 C13 C15 29.6(7) . . . . ?
C1 N2 C4' C5' 90.4(3) . . . . ?
C3 N2 C4' C5' -94.5(3) . . . . ?
C1 N2 C4' C9' -102.5(4) . . . . ?
C3 N2 C4' C9' 72.7(4) . . . . ?
C9' C4' C5' C6' 0.0 . . . . ?
N2 C4' C5' C6' 167.1(5) . . . . ?
C9' C4' C5' C13' 173.9(6) . . . . ?
N2 C4' C5' C13' -18.9(5) . . . . ?
C4' C5' C6' C7' 0.0 . . . . ?
C13' C5' C6' C7' -173.9(6) . . . . ?
C5' C6' C7' C8' 0.0 . . . . ?
C6' C7' C8' C9' 0.0 . . . . ?
C7' C8' C9' C4' 0.0 . . . . ?
C7' C8' C9' C10' 173.8(4) . . . . ?
C5' C4' C9' C8' 0.0 . . . . ?
N2 C4' C9' C8' -166.9(5) . . . . ?
C5' C4' C9' C10' -173.8(4) . . . . ?
N2 C4' C9' C10' 19.3(5) . . . . ?
C8' C9' C10' C12' 45.0(6) . . . . ?
C4' C9' C10' C12' -141.2(5) . . . . ?
C8' C9' C10' C11' -75.2(6) . . . . ?
C4' C9' C10' C11' 98.6(6) . . . . ?
C6' C5' C13' C14' -95.6(7) . . . . ?
C4' C5' C13' C14' 90.4(7) . . . . ?
C6' C5' C13' C15' 30.5(13) . . . . ?
C4' C5' C13' C15' -143.5(10) . . . . ?
C1 N1 C16 C17 -87.5(2) . . . . ?
C2 N1 C16 C17 88.4(2) . . . . ?
C1 N1 C16 C21 93.7(2) . . . . ?
C2 N1 C16 C21 -90.5(2) . . . . ?
C21 C16 C17 C18 -0.5(3) . . . . ?
N1 C16 C17 C18 -179.26(19) . . . . ?
C21 C16 C17 C25 179.8(2) . . . . ?
N1 C16 C17 C25 1.0(3) . . . . ?
C16 C17 C18 C19 0.9(4) . . . . ?
C25 C17 C18 C19 -179.3(2) . . . . ?
C17 C18 C19 C20 -0.7(4) . . . . ?
C18 C19 C20 C21 0.0(4) . . . . ?
C17 C16 C21 C20 -0.2(3) . . . . ?
N1 C16 C21 C20 178.59(17) . . . . ?
C17 C16 C21 C22 177.81(19) . . . . ?
N1 C16 C21 C22 -3.4(3) . . . . ?
C19 C20 C21 C16 0.5(3) . . . . ?
C19 C20 C21 C22 -177.6(2) . . . . ?
C16 C21 C22 C24 129.2(2) . . . . ?
C20 C21 C22 C24 -52.8(3) . . . . ?
C16 C21 C22 C23 -106.4(2) . . . . ?
C20 C21 C22 C23 71.5(3) . . . . ?
C18 C17 C25 C26 79.0(4) . . . . ?
C16 C17 C25 C26 -101.3(4) . . . . ?
C18 C17 C25 C27 -77.4(4) . . . . ?
C16 C17 C25 C27 102.3(3) . . . . ?
C18 C17 C25 C27' -42.1(5) . . . . ?
C16 C17 C25 C27' 137.6(4) . . . . ?
C18 C17 C25 C26' 48.1(5) . . . . ?
C16 C17 C25 C26' -132.2(5) . . . . ?
N3 N4 C28 C29 178.12(17) . . . . ?
C30 O2 C29 O1 3.2(3) . . . . ?
C30 O2 C29 C28 -176.93(18) . . . . ?
N4 C28 C29 O1 -170.33(19) . . . . ?
N4 C28 C29 O2 9.8(3) . . . . ?
C29 O2 C30 C31 62.9(3) . . . . ?
C29 O2 C30 C32 -178.8(2) . . . . ?
C29 O2 C30 C33 -62.1(3) . . . . ?
C39 C34 C35 C36 0.0 . . . . ?
C34 C35 C36 C37 0.0 . . . . ?
C35 C36 C37 C38 0.0 . . . . ?
C36 C37 C38 C39 0.0 . . . . ?
C37 C38 C39 C34 0.0 . . . . ?
C37 C38 C39 C40 178.7(3) . . . . ?
C35 C34 C39 C38 0.0 . . . . ?
C35 C34 C39 C40 -178.7(3) . . . . ?
C39' C34' C35' C36' 0.0 . . . . ?
C34' C35' C36' C37' 0.0 . . . . ?
C35' C36' C37' C38' 0.0 . . . . ?
C36' C37' C38' C39' 0.0 . . . . ?
C37' C38' C39' C34' 0.0 . . . . ?
C37' C38' C39' C40' 177.1(4) . . . . ?
C35' C34' C39' C38' 0.0 . . . . ?
C35' C34' C39' C40' -177.2(4) . . . . ?
